data_1532473
loop_
_publ_author_name
'Hadlington, Terrance J.'
'Hermann, Markus'
'Frenking, Gernot'
'Jones, Cameron'

_publ_section_title
;
 Two-coordinate group 14 element(ii) hydrides as reagents for the facile,
 and sometimes reversible, hydrogermylation/hydrostannylation of
 unactivated alkenes and alkynes
;
_journal_issue 12
_journal_name_full 'Chem. Sci.'
_journal_page_first 7249
_journal_paper_doi 10.1039/C5SC03376D
_journal_volume 6
_journal_year 2015
_chemical_formula_sum 'C49 H61 Ge N Si'
_chemical_formula_weight 764.67
_chemical_name_systematic
; 
 ? 
;
_space_group_IT_number 14
_symmetry_cell_setting monoclinic
_symmetry_space_group_name_Hall '-P 2ybc'
_symmetry_space_group_name_H-M 'P 1 21/c 1'
_atom_sites_solution_hydrogens geom
_atom_sites_solution_primary direct
_atom_sites_solution_secondary difmap
_audit_creation_method SHELXL-97
_audit_update_record
;
2015-09-07 deposited with the CCDC.
2015-09-22 downloaded from the CCDC.
;
_cell_angle_alpha 90.00
_cell_angle_beta 91.27(3)
_cell_angle_gamma 90.00
_cell_formula_units_Z 4
_cell_length_a 10.319(2)
_cell_length_b 18.286(4)
_cell_length_c 22.437(5)
_cell_measurement_temperature 100(2)
_cell_volume 4232.7(16)
_computing_cell_refinement 'XDS (Kabsch, 1993)'
_computing_data_collection 'Blu-Ice (McPhillips, 2002)'
_computing_data_reduction 'XDS (Kabsch, 1993)'
_computing_molecular_graphics X-Seed
_computing_publication_material CifTAB
_computing_structure_refinement 'SHELXL-97 (Sheldrick, 1997)'
_computing_structure_solution 'SHELXS-97 (Sheldrick, 1990)'
_diffrn_ambient_temperature 100(2)
_diffrn_measured_fraction_theta_full 0.986
_diffrn_measured_fraction_theta_max 0.986
_diffrn_measurement_device_type 'ADSC Quantum 210r'
_diffrn_radiation_source 'Australian Synchrotron'
_diffrn_radiation_type Synchrotron
_diffrn_radiation_wavelength 0.71080
_diffrn_reflns_av_R_equivalents 0.1448
_diffrn_reflns_av_sigmaI/netI 0.1195
_diffrn_reflns_limit_h_max 12
_diffrn_reflns_limit_h_min -12
_diffrn_reflns_limit_k_max 22
_diffrn_reflns_limit_k_min -22
_diffrn_reflns_limit_l_max 21
_diffrn_reflns_limit_l_min -27
_diffrn_reflns_number 22341
_diffrn_reflns_theta_full 26.00
_diffrn_reflns_theta_max 26.00
_diffrn_reflns_theta_min 2.98
_exptl_absorpt_coefficient_mu 0.785
_exptl_absorpt_correction_T_max 0.958
_exptl_absorpt_correction_T_min 0.882
_exptl_absorpt_correction_type multi-scan
_exptl_absorpt_process_details XDS
_exptl_crystal_colour yellow
_exptl_crystal_density_diffrn 1.200
_exptl_crystal_density_method 'not measured'
_exptl_crystal_description block
_exptl_crystal_F_000 1632
_exptl_crystal_size_max 0.15
_exptl_crystal_size_mid 0.10
_exptl_crystal_size_min 0.05
_refine_diff_density_max 0.534
_refine_diff_density_min -2.079
_refine_diff_density_rms 0.077
_refine_ls_extinction_method none
_refine_ls_goodness_of_fit_ref 1.030
_refine_ls_hydrogen_treatment constr
_refine_ls_matrix_type full
_refine_ls_number_parameters 477
_refine_ls_number_reflns 8201
_refine_ls_number_restraints 0
_refine_ls_restrained_S_all 1.030
_refine_ls_R_factor_all 0.0838
_refine_ls_R_factor_gt 0.0678
_refine_ls_shift/su_max 0.001
_refine_ls_shift/su_mean 0.000
_refine_ls_structure_factor_coef Fsqd
_refine_ls_weighting_details 'calc w=1/[\s^2^(Fo^2^)+(0.1009P)^2^+1.3928P] where P=(Fo^2^+2Fc^2^)/3'
_refine_ls_weighting_scheme calc
_refine_ls_wR_factor_gt 0.1839
_refine_ls_wR_factor_ref 0.1968
_reflns_number_gt 6142
_reflns_number_total 8201
_reflns_threshold_expression >2sigma(I)
_cod_data_source_file c5sc03376d2.cif
_cod_data_source_block compound8
_cod_depositor_comments 'Adding full bibliography for 1532469--1532486.cif.'
_cod_original_cell_volume 4232.7(15)
_cod_original_sg_symbol_H-M P2(1)/c
_cod_database_code 1532473

loop_
_symmetry_equiv_pos_as_xyz
'x, y, z'
'-x, y+1/2, -z+1/2'
'-x, -y, -z'
'x, -y-1/2, z-1/2'

loop_
_atom_site_label
_atom_site_type_symbol
_atom_site_fract_x
_atom_site_fract_y
_atom_site_fract_z
_atom_site_U_iso_or_equiv
_atom_site_adp_type
_atom_site_occupancy
_atom_site_symmetry_multiplicity
_atom_site_calc_flag
_atom_site_refinement_flags
Ge1 Ge 0.50266(4) 0.276686(19) 0.604106(17) 0.03805(17) Uani 1 1 d .
Si1 Si 0.17815(9) 0.30147(5) 0.60266(4) 0.0346(2) Uani 1 1 d .
C45 C 0.5204(4) 0.37678(19) 0.56940(17) 0.0414(8) Uani 1 1 d .
H45 H 0.4368 0.3960 0.5523 0.050 Uiso 1 1 calc R
C49 C 0.6269(4) 0.3745(2) 0.52410(18) 0.0509(10) Uani 1 1 d .
H49A H 0.5913 0.3616 0.4841 0.061 Uiso 1 1 calc R
H49B H 0.6939 0.3382 0.5357 0.061 Uiso 1 1 calc R
C47 C 0.6815(5) 0.4725(3) 0.5888(3) 0.0784(16) Uani 1 1 d .
H47A H 0.6609 0.5251 0.5927 0.094 Uiso 1 1 calc R
H47B H 0.7674 0.4634 0.6079 0.094 Uiso 1 1 calc R
C46 C 0.5786(4) 0.4266(2) 0.61854(19) 0.0508(10) Uani 1 1 d .
H46A H 0.5107 0.4583 0.6353 0.061 Uiso 1 1 calc R
H46B H 0.6177 0.3969 0.6512 0.061 Uiso 1 1 calc R
C42 C 0.2120(4) 0.39814(19) 0.62907(18) 0.0455(9) Uani 1 1 d .
H42 H 0.2895 0.4145 0.6067 0.055 Uiso 1 1 calc R
N1 N 0.3265(3) 0.25131(14) 0.61056(12) 0.0336(6) Uani 1 1 d .
C5 C 0.3169(3) 0.04668(17) 0.59399(14) 0.0325(7) Uani 1 1 d .
H5 H 0.3114 0.0119 0.5626 0.039 Uiso 1 1 calc R
C4 C 0.3224(3) 0.02186(17) 0.65211(15) 0.0346(7) Uani 1 1 d .
C6 C 0.3193(3) 0.12127(16) 0.57965(14) 0.0312(7) Uani 1 1 d .
C1 C 0.3225(3) 0.17400(16) 0.62581(14) 0.0309(7) Uani 1 1 d .
C2 C 0.3341(3) 0.14915(17) 0.68520(14) 0.0331(7) Uani 1 1 d .
C3 C 0.3342(3) 0.07406(17) 0.69685(14) 0.0356(7) Uani 1 1 d .
H3 H 0.3426 0.0581 0.7370 0.043 Uiso 1 1 calc R
C12 C 0.2276(4) 0.27354(19) 0.81120(17) 0.0447(9) Uani 1 1 d .
H12 H 0.2945 0.3091 0.8096 0.054 Uiso 1 1 calc R
C11 C 0.2368(4) 0.20982(19) 0.77787(15) 0.0380(8) Uani 1 1 d .
C7 C 0.3216(4) -0.05960(17) 0.66672(15) 0.0395(8) Uani 1 1 d .
H7 H 0.3215 -0.0873 0.6283 0.047 Uiso 1 1 calc R
C37 C 0.2172(4) 0.3433(2) 0.48114(17) 0.0454(9) Uani 1 1 d .
H37A H 0.1916 0.3353 0.4393 0.068 Uiso 1 1 calc R
H37B H 0.3050 0.3245 0.4883 0.068 Uiso 1 1 calc R
H37C H 0.2153 0.3958 0.4899 0.068 Uiso 1 1 calc R
C10 C 0.3549(3) 0.19993(18) 0.73868(14) 0.0346(7) Uani 1 1 d .
H10 H 0.3755 0.2493 0.7222 0.042 Uiso 1 1 calc R
C36 C 0.1220(3) 0.3030(2) 0.52186(17) 0.0416(8) Uani 1 1 d .
H36 H 0.1223 0.2509 0.5085 0.050 Uiso 1 1 calc R
C24 C 0.4738(3) 0.15500(16) 0.49866(14) 0.0307(7) Uani 1 1 d .
C31 C 0.3178(4) 0.05959(18) 0.42363(15) 0.0390(8) Uani 1 1 d .
H31 H 0.4089 0.0638 0.4193 0.047 Uiso 1 1 calc R
C43 C 0.2521(4) 0.4027(2) 0.6946(2) 0.0538(10) Uani 1 1 d .
H43A H 0.2744 0.4533 0.7047 0.081 Uiso 1 1 calc R
H43B H 0.3276 0.3712 0.7021 0.081 Uiso 1 1 calc R
H43C H 0.1802 0.3864 0.7191 0.081 Uiso 1 1 calc R
C16 C 0.1405(4) 0.1572(2) 0.78354(16) 0.0431(8) Uani 1 1 d .
H16 H 0.1466 0.1127 0.7620 0.052 Uiso 1 1 calc R
C25 C 0.5748(3) 0.11679(19) 0.52700(15) 0.0389(8) Uani 1 1 d .
H25 H 0.5558 0.0833 0.5580 0.047 Uiso 1 1 calc R
C28 C 0.6327(4) 0.21338(19) 0.43692(19) 0.0469(10) Uani 1 1 d .
H28 H 0.6519 0.2463 0.4056 0.056 Uiso 1 1 calc R
C30 C 0.2579(3) 0.09483(16) 0.47089(14) 0.0318(7) Uani 1 1 d .
C39 C 0.0527(4) 0.25481(19) 0.64992(17) 0.0401(8) Uani 1 1 d .
H39 H 0.1005 0.2402 0.6873 0.048 Uiso 1 1 calc R
C15 C 0.0375(4) 0.1685(2) 0.81953(17) 0.0500(9) Uani 1 1 d .
H15 H -0.0268 0.1317 0.8231 0.060 Uiso 1 1 calc R
C18 C 0.4620(4) 0.1370(2) 0.82815(17) 0.0484(9) Uani 1 1 d .
H18 H 0.3784 0.1274 0.8432 0.058 Uiso 1 1 calc R
C29 C 0.5057(4) 0.20355(19) 0.45346(16) 0.0418(8) Uani 1 1 d .
H29 H 0.4389 0.2304 0.4336 0.050 Uiso 1 1 calc R
C17 C 0.4735(4) 0.17601(19) 0.77525(15) 0.0389(8) Uani 1 1 d .
C40 C -0.0025(4) 0.1840(2) 0.62450(19) 0.0465(9) Uani 1 1 d .
H40A H -0.0602 0.1617 0.6535 0.070 Uiso 1 1 calc R
H40B H 0.0686 0.1502 0.6161 0.070 Uiso 1 1 calc R
H40C H -0.0513 0.1944 0.5875 0.070 Uiso 1 1 calc R
C9 C 0.4409(4) -0.0829(2) 0.70348(18) 0.0468(9) Uani 1 1 d .
H9A H 0.4404 -0.0585 0.7423 0.070 Uiso 1 1 calc R
H9B H 0.5194 -0.0692 0.6824 0.070 Uiso 1 1 calc R
H9C H 0.4394 -0.1360 0.7093 0.070 Uiso 1 1 calc R
C14 C 0.0262(4) 0.2334(3) 0.85091(19) 0.0555(11) Uani 1 1 d .
H14 H -0.0468 0.2417 0.8751 0.067 Uiso 1 1 calc R
C23 C 0.3329(3) 0.14438(17) 0.51454(14) 0.0331(7) Uani 1 1 d .
H23 H 0.2916 0.1937 0.5111 0.040 Uiso 1 1 calc R
C8 C 0.1995(4) -0.0806(2) 0.7000(2) 0.0607(12) Uani 1 1 d .
H8A H 0.1994 -0.1334 0.7073 0.091 Uiso 1 1 calc R
H8B H 0.1227 -0.0673 0.6759 0.091 Uiso 1 1 calc R
H8C H 0.1981 -0.0545 0.7381 0.091 Uiso 1 1 calc R
C38 C -0.0171(4) 0.3305(2) 0.5103(2) 0.0532(10) Uani 1 1 d .
H38A H -0.0236 0.3817 0.5229 0.080 Uiso 1 1 calc R
H38B H -0.0776 0.3007 0.5330 0.080 Uiso 1 1 calc R
H38C H -0.0387 0.3268 0.4677 0.080 Uiso 1 1 calc R
C35 C 0.1247(3) 0.08590(18) 0.47647(15) 0.0368(8) Uani 1 1 d .
H35 H 0.0822 0.1089 0.5086 0.044 Uiso 1 1 calc R
C13 C 0.1212(4) 0.2856(2) 0.84686(18) 0.0542(11) Uani 1 1 d .
H13 H 0.1142 0.3301 0.8684 0.065 Uiso 1 1 calc R
C41 C -0.0592(4) 0.3039(2) 0.6708(2) 0.0518(10) Uani 1 1 d .
H41A H -0.1093 0.3214 0.6360 0.078 Uiso 1 1 calc R
H41B H -0.0235 0.3458 0.6929 0.078 Uiso 1 1 calc R
H41C H -0.1158 0.2757 0.6967 0.078 Uiso 1 1 calc R
C44 C 0.1055(4) 0.4548(2) 0.6143(2) 0.0613(12) Uani 1 1 d .
H44A H 0.0236 0.4389 0.6313 0.092 Uiso 1 1 calc R
H44B H 0.0950 0.4593 0.5709 0.092 Uiso 1 1 calc R
H44C H 0.1304 0.5023 0.6313 0.092 Uiso 1 1 calc R
C21 C 0.7055(5) 0.1675(3) 0.7874(2) 0.0780(16) Uani 1 1 d .
H21 H 0.7895 0.1786 0.7735 0.094 Uiso 1 1 calc R
C48 C 0.6835(4) 0.4512(2) 0.5241(2) 0.0558(11) Uani 1 1 d .
H48A H 0.7730 0.4512 0.5091 0.067 Uiso 1 1 calc R
H48B H 0.6295 0.4848 0.4994 0.067 Uiso 1 1 calc R
C27 C 0.7321(4) 0.1757(2) 0.46564(18) 0.0460(9) Uani 1 1 d .
H27 H 0.8196 0.1831 0.4547 0.055 Uiso 1 1 calc R
C22 C 0.5951(4) 0.1915(3) 0.75567(19) 0.0605(12) Uani 1 1 d .
H22 H 0.6047 0.2188 0.7201 0.073 Uiso 1 1 calc R
C34 C 0.0527(4) 0.04413(19) 0.43605(16) 0.0407(8) Uani 1 1 d .
H34 H -0.0381 0.0386 0.4407 0.049 Uiso 1 1 calc R
C32 C 0.2448(4) 0.01824(19) 0.38274(16) 0.0437(9) Uani 1 1 d .
H32 H 0.2864 -0.0047 0.3503 0.052 Uiso 1 1 calc R
C26 C 0.7022(4) 0.1269(2) 0.51055(17) 0.0434(8) Uani 1 1 d .
H26 H 0.7696 0.1002 0.5302 0.052 Uiso 1 1 calc R
C33 C 0.1137(4) 0.01052(19) 0.38900(16) 0.0435(9) Uani 1 1 d .
H33 H 0.0648 -0.0178 0.3611 0.052 Uiso 1 1 calc R
C19 C 0.5716(4) 0.1119(2) 0.85933(18) 0.0528(10) Uani 1 1 d .
H19 H 0.5622 0.0839 0.8947 0.063 Uiso 1 1 calc R
C20 C 0.6917(5) 0.1274(3) 0.8392(2) 0.0632(12) Uani 1 1 d .
H20 H 0.7663 0.1107 0.8607 0.076 Uiso 1 1 calc R

loop_
_atom_site_aniso_label
_atom_site_aniso_U_11
_atom_site_aniso_U_22
_atom_site_aniso_U_33
_atom_site_aniso_U_23
_atom_site_aniso_U_13
_atom_site_aniso_U_12
Ge1 0.0386(3) 0.0270(2) 0.0486(3) 0.00310(14) 0.00135(17) -0.00140(14)
Si1 0.0364(6) 0.0231(5) 0.0444(5) -0.0007(4) 0.0028(4) 0.0000(4)
C45 0.042(2) 0.0317(18) 0.050(2) 0.0027(15) -0.0021(15) -0.0017(16)
C49 0.068(3) 0.038(2) 0.047(2) 0.0029(16) 0.0094(18) -0.0061(19)
C47 0.060(3) 0.068(3) 0.108(4) -0.030(3) 0.018(3) -0.028(3)
C46 0.061(3) 0.038(2) 0.054(2) -0.0099(17) 0.0041(18) -0.0001(19)
C42 0.045(2) 0.0288(17) 0.063(2) -0.0062(16) 0.0016(17) 0.0024(16)
N1 0.0428(17) 0.0229(13) 0.0351(15) -0.0017(11) 0.0045(11) -0.0009(13)
C5 0.0403(19) 0.0233(15) 0.0341(17) -0.0014(12) 0.0033(13) -0.0008(14)
C4 0.047(2) 0.0218(15) 0.0356(17) 0.0009(12) 0.0040(14) 0.0000(14)
C6 0.0389(19) 0.0241(15) 0.0307(16) 0.0009(12) 0.0027(12) 0.0024(14)
C1 0.0343(18) 0.0209(15) 0.0378(17) 0.0013(12) 0.0045(13) 0.0003(13)
C2 0.0397(19) 0.0262(16) 0.0334(17) -0.0032(12) 0.0043(13) -0.0017(14)
C3 0.049(2) 0.0281(16) 0.0300(17) -0.0008(12) 0.0041(13) 0.0008(15)
C12 0.054(3) 0.038(2) 0.042(2) -0.0108(15) 0.0020(16) -0.0008(17)
C11 0.040(2) 0.0372(18) 0.0367(18) -0.0051(14) 0.0002(14) 0.0001(16)
C7 0.059(2) 0.0234(16) 0.0359(18) 0.0019(13) 0.0003(15) -0.0032(16)
C37 0.047(2) 0.0380(19) 0.051(2) 0.0096(16) -0.0011(16) -0.0042(17)
C10 0.045(2) 0.0257(16) 0.0332(17) -0.0039(12) 0.0001(13) -0.0016(15)
C36 0.036(2) 0.0326(18) 0.056(2) 0.0054(15) 0.0014(15) -0.0008(16)
C24 0.0369(18) 0.0227(14) 0.0326(16) -0.0009(12) 0.0055(12) -0.0014(13)
C31 0.044(2) 0.0349(18) 0.0380(19) -0.0025(14) 0.0016(14) -0.0031(16)
C43 0.063(3) 0.0335(19) 0.065(3) -0.0124(18) -0.002(2) 0.0002(19)
C16 0.052(2) 0.0384(19) 0.0389(19) -0.0037(14) 0.0036(15) -0.0010(17)
C25 0.043(2) 0.0377(19) 0.0363(18) 0.0007(14) 0.0042(14) -0.0021(16)
C28 0.058(3) 0.0302(18) 0.053(2) 0.0014(16) 0.0209(18) -0.0046(17)
C30 0.041(2) 0.0223(15) 0.0321(16) 0.0039(12) 0.0001(13) -0.0031(14)
C39 0.040(2) 0.0315(17) 0.049(2) -0.0030(15) 0.0048(15) 0.0004(16)
C15 0.051(2) 0.056(2) 0.042(2) -0.0006(17) 0.0036(16) -0.004(2)
C18 0.059(3) 0.041(2) 0.045(2) 0.0053(16) -0.0063(17) -0.0123(19)
C29 0.055(2) 0.0261(16) 0.044(2) 0.0028(14) 0.0106(16) 0.0035(17)
C17 0.045(2) 0.0319(17) 0.0396(19) -0.0079(14) -0.0027(14) 0.0018(16)
C40 0.040(2) 0.037(2) 0.063(2) -0.0049(17) 0.0120(17) -0.0071(17)
C9 0.055(2) 0.0366(19) 0.049(2) 0.0059(15) 0.0077(17) 0.0070(18)
C14 0.051(3) 0.070(3) 0.046(2) -0.0070(19) 0.0102(17) 0.011(2)
C23 0.041(2) 0.0248(15) 0.0330(17) 0.0006(12) 0.0032(13) 0.0020(14)
C8 0.049(3) 0.039(2) 0.093(3) 0.022(2) -0.010(2) -0.0120(19)
C38 0.046(2) 0.050(2) 0.063(3) 0.0028(19) -0.0040(18) 0.0086(19)
C35 0.041(2) 0.0319(17) 0.0373(18) 0.0044(13) 0.0037(14) -0.0049(15)
C13 0.066(3) 0.053(2) 0.044(2) -0.0172(18) 0.0051(19) 0.012(2)
C41 0.050(3) 0.042(2) 0.064(3) -0.0054(18) 0.0140(19) 0.0028(19)
C44 0.065(3) 0.0256(18) 0.093(3) -0.0083(19) -0.007(2) 0.0075(19)
C21 0.050(3) 0.126(5) 0.059(3) 0.014(3) 0.001(2) 0.023(3)
C48 0.056(3) 0.037(2) 0.075(3) 0.0107(19) 0.009(2) 0.0017(19)
C27 0.046(2) 0.0376(19) 0.055(2) -0.0108(16) 0.0100(17) -0.0086(18)
C22 0.044(2) 0.095(3) 0.042(2) 0.013(2) 0.0006(17) 0.010(2)
C34 0.045(2) 0.0386(19) 0.0391(19) 0.0095(14) 0.0008(14) -0.0103(17)
C32 0.058(3) 0.0369(19) 0.0365(19) -0.0067(14) 0.0008(15) -0.0034(18)
C26 0.040(2) 0.043(2) 0.047(2) -0.0047(16) 0.0010(15) -0.0011(17)
C33 0.055(2) 0.0315(17) 0.043(2) 0.0009(14) -0.0085(15) -0.0085(17)
C19 0.071(3) 0.040(2) 0.047(2) 0.0040(16) -0.0131(19) -0.004(2)
C20 0.071(3) 0.061(3) 0.057(3) -0.005(2) -0.008(2) 0.029(2)

loop_
_atom_type_symbol
_atom_type_description
_atom_type_scat_dispersion_real
_atom_type_scat_dispersion_imag
_atom_type_scat_source
C C 0.0033 0.0016 'International Tables Vol C Tables 4.2.6.8 and 6.1.1.4'
H H 0.0000 0.0000 'International Tables Vol C Tables 4.2.6.8 and 6.1.1.4'
N N 0.0061 0.0033 'International Tables Vol C Tables 4.2.6.8 and 6.1.1.4'
Si Si 0.0817 0.0704 'International Tables Vol C Tables 4.2.6.8 and 6.1.1.4'
Ge Ge 0.1547 1.8001 'International Tables Vol C Tables 4.2.6.8 and 6.1.1.4'

loop_
_geom_angle_atom_site_label_1
_geom_angle_atom_site_label_2
_geom_angle_atom_site_label_3
_geom_angle
N1 Ge1 C45 110.63(14)
N1 Si1 C36 110.23(15)
N1 Si1 C42 107.21(15)
C36 Si1 C42 109.65(17)
N1 Si1 C39 107.90(15)
C36 Si1 C39 110.16(17)
C42 Si1 C39 111.63(17)
C49 C45 C46 102.7(3)
C49 C45 Ge1 108.1(2)
C46 C45 Ge1 107.5(3)
C45 C49 C48 105.0(3)
C48 C47 C46 107.8(4)
C47 C46 C45 106.1(3)
C43 C42 C44 110.4(3)
C43 C42 Si1 113.4(3)
C44 C42 Si1 115.8(3)
C1 N1 Si1 119.5(2)
C1 N1 Ge1 106.8(2)
Si1 N1 Ge1 133.66(15)
C4 C5 C6 122.4(3)
C5 C4 C3 117.2(3)
C5 C4 C7 121.6(3)
C3 C4 C7 121.1(3)
C5 C6 C1 119.7(3)
C5 C6 C23 119.4(3)
C1 C6 C23 120.6(3)
C2 C1 C6 118.2(3)
C2 C1 N1 122.2(3)
C6 C1 N1 119.4(3)
C3 C2 C1 119.5(3)
C3 C2 C10 116.8(3)
C1 C2 C10 123.6(3)
C4 C3 C2 122.7(3)
C11 C12 C13 120.5(4)
C12 C11 C16 118.3(3)
C12 C11 C10 118.3(3)
C16 C11 C10 123.4(3)
C4 C7 C9 112.3(3)
C4 C7 C8 111.0(3)
C9 C7 C8 109.2(3)
C17 C10 C2 110.2(3)
C17 C10 C11 111.4(3)
C2 C10 C11 115.0(3)
C38 C36 C37 110.4(3)
C38 C36 Si1 115.6(3)
C37 C36 Si1 112.9(3)
C29 C24 C25 117.7(3)
C29 C24 C23 119.7(3)
C25 C24 C23 122.6(3)
C32 C31 C30 120.4(3)
C15 C16 C11 121.1(4)
C26 C25 C24 121.0(3)
C29 C28 C27 120.5(3)
C35 C30 C31 118.0(3)
C35 C30 C23 119.8(3)
C31 C30 C23 122.1(3)
C40 C39 C41 109.5(3)
C40 C39 Si1 115.4(2)
C41 C39 Si1 115.7(3)
C16 C15 C14 120.4(4)
C17 C18 C19 120.9(4)
C28 C29 C24 121.3(4)
C22 C17 C18 118.4(4)
C22 C17 C10 120.0(3)
C18 C17 C10 121.6(3)
C13 C14 C15 119.6(4)
C24 C23 C6 111.6(3)
C24 C23 C30 113.5(3)
C6 C23 C30 113.0(3)
C34 C35 C30 121.4(3)
C14 C13 C12 120.1(4)
C20 C21 C22 119.7(4)
C47 C48 C49 103.0(3)
C28 C27 C26 119.0(4)
C17 C22 C21 120.9(4)
C33 C34 C35 119.7(3)
C33 C32 C31 120.5(3)
C27 C26 C25 120.5(4)
C32 C33 C34 119.9(3)
C20 C19 C18 120.1(4)
C19 C20 C21 120.1(4)

loop_
_geom_bond_atom_site_label_1
_geom_bond_atom_site_label_2
_geom_bond_distance
Ge1 N1 1.885(3)
Ge1 C45 1.999(3)
Si1 N1 1.790(3)
Si1 C36 1.891(4)
Si1 C42 1.894(4)
Si1 C39 1.895(4)
C45 C49 1.514(5)
C45 C46 1.542(5)
C49 C48 1.520(5)
C47 C48 1.503(7)
C47 C46 1.520(6)
C42 C43 1.520(6)
C42 C44 1.541(5)
N1 C1 1.455(4)
C5 C4 1.381(4)
C5 C6 1.402(4)
C4 C3 1.389(4)
C4 C7 1.525(4)
C6 C1 1.415(4)
C6 C23 1.530(4)
C1 C2 1.411(4)
C2 C3 1.398(4)
C2 C10 1.528(4)
C12 C11 1.389(5)
C12 C13 1.391(6)
C11 C16 1.391(5)
C11 C10 1.530(5)
C7 C9 1.527(5)
C7 C8 1.527(5)
C37 C36 1.543(5)
C10 C17 1.522(5)
C36 C38 1.537(5)
C24 C29 1.393(5)
C24 C25 1.396(5)
C24 C23 1.517(5)
C31 C32 1.397(5)
C31 C30 1.397(5)
C16 C15 1.365(5)
C25 C26 1.387(5)
C28 C29 1.381(5)
C28 C27 1.384(6)
C30 C35 1.392(5)
C30 C23 1.532(4)
C39 C40 1.521(5)
C39 C41 1.543(5)
C15 C14 1.387(6)
C18 C17 1.392(5)
C18 C19 1.394(6)
C17 C22 1.368(5)
C14 C13 1.373(6)
C35 C34 1.389(5)
C21 C20 1.384(7)
C21 C22 1.401(6)
C27 C26 1.385(5)
C34 C33 1.385(5)
C32 C33 1.371(5)
C19 C20 1.358(6)
